data_1000430
loop_
_publ_author_name
'Le Meins, J-M'
'Hemon-Ribaud, A'
'Laligant, Y'
'Courbion, G'

_publ_section_title
;
A new fluorophosphate with a laueite-type structural unit: synthesis,
TEM study and crystal structure of Sr Fe P O4 F2
;
_journal_coden_ASTM EJSCE5
_journal_name_full
;
European Journal of Solid State Inorganic Chemistry
;
_journal_page_first 391
_journal_page_last 404
_journal_volume 34
_journal_year 1997
_chemical_formula_structural 'Sr (Fe (P O4) F2)'
_chemical_formula_sum 'F2 Fe O4 P Sr'
_chemical_name_systematic 'Strontium phosphatodifluoroferrate(III)'
_space_group_IT_number 14
_symmetry_cell_setting monoclinic
_symmetry_Int_Tables_number 14
_symmetry_space_group_name_Hall '-P 2yn'
_symmetry_space_group_name_H-M 'P 1 21/n 1'
_cell_angle_alpha 90
_cell_angle_beta 103.00(2)
_cell_angle_gamma 90
_cell_formula_units_Z 4
_cell_length_a 5.207(1)
_cell_length_b 12.216(1)
_cell_length_c 7.037(1)
_cell_volume 436.1
_refine_ls_R_factor_all 0.039
_cod_database_code 1000430

loop_
_symmetry_equiv_pos_as_xyz
x,y,z
1/2+x,1/2-y,1/2+z
-x,-y,-z
1/2-x,1/2+y,1/2-z

loop_
_atom_site_aniso_label
_atom_site_aniso_U_11
_atom_site_aniso_U_12
_atom_site_aniso_U_13
_atom_site_aniso_U_22
_atom_site_aniso_U_23
_atom_site_aniso_U_33
Sr1 0.018(1) -0.004(1) -0.002(1) 0.010(1) 0.002(1) 0.011(1)
Fe1 0.010(1) .000(1) 0.001(1) 0.007(1) -0.001(1) 0.005(1)
Fe2 0.009(1) .000(1) 0.001(1) 0.006(1) .000(1) 0.006(1)
P1 0.008(1) .000(1) 0.002(1) 0.007(1) .000(1) 0.006(1)
O1 0.018(1) 0.001(1) 0.005(1) 0.009(1) 0.006(1) 0.012(1)
O2 0.011(1) -0.001(1) 0.001(1) 0.010(1) -0.004(1) 0.010(1)
O3 0.010(1) -0.001(1) 0.004(1) 0.008(1) -0.001(1) 0.009(1)
O4 0.008(1) 0.001(1) -0.002(1) 0.011(1) -0.003(1) 0.013(1)
F1 0.015(1) -0.001(1) 0.001(1) 0.008(1) 0.001(1) 0.011(1)
F2 0.014(1) -0.004(1) 0.002(1) 0.012(1) .000(1) 0.006(1)

loop_
_atom_site_label
_atom_site_type_symbol
_atom_site_symmetry_multiplicity
_atom_site_Wyckoff_symbol
_atom_site_fract_x
_atom_site_fract_y
_atom_site_fract_z
_atom_site_occupancy
_atom_site_attached_hydrogens
_atom_site_calc_flag
Sr1 Sr2+ 4 e 0.4595(1) 0.2040(1) 0.3105(1) 1. 0 d
Fe1 Fe3+ 2 b 0. 0. 0.5 1. 0 d
Fe2 Fe3+ 2 a 0. 0. 0. 1. 0 d
P1 P5+ 4 e 0.4350(2) 0.1155(1) 0.8051(1) 1. 0 d
O1 O2- 4 e 0.4262(6) 0.2204(2) 0.6898(4) 1. 0 d
O2 O2- 4 e 0.3560(5) 0.0157(2) 0.6701(4) 1. 0 d
O3 O2- 4 e 0.2370(5) 0.1224(2) -0.0575(4) 1. 0 d
O4 O2- 4 e 0.2886(5) 0.8987(2) 0.0633(4) 1. 0 d
F1 F1- 4 e 0.3840(5) 0.3549(2) 0.0517(4) 1. 0 d
F2 F1- 4 e 0.1082(5) 0.0586(2) 0.2710(3) 1. 0 d

loop_
_atom_type_symbol
_atom_type_oxidation_number
Sr2+ 2.000
Fe3+ 3.000
P5+ 5.000
O2- -2.000
F1- -1.000
